data_1553126
loop_
_publ_author_name
'Suzuki, Noriyuki'
'Asada, Takumi'
'Kawamura, Akiko'
'Masuyama, Yoshiro'

_publ_section_title
;
 Sulfur-containing stable five-membered &#x201C;cycloallene&#x201D;
 complexes: 1-thia-2-zircona- and 1-thia-2-titanacyclopenta-3,4-dienes
;
_journal_issue 6
_journal_name_full 'Organic Chemistry Frontiers'
_journal_page_first 681
_journal_paper_doi 10.1039/C5QO00072F
_journal_volume 2
_journal_year 2015
_chemical_formula_moiety 'C8 H17 N S Si'
_chemical_formula_sum 'C8 H17 N S Si'
_chemical_formula_weight 187.37
_chemical_name_systematic (Z)-N,N-diethyl-3-(tert-butylditrimethylsilyl)prop-2-enethioamide
_space_group_crystal_system triclinic
_space_group_IT_number 2
_space_group_name_Hall '-P 1'
_space_group_name_H-M_alt 'P -1'
_atom_sites_solution_hydrogens geom
_atom_sites_solution_primary direct
_atom_sites_solution_secondary difmap
_audit_creation_date 2014-12-01
_audit_creation_method 'by CrystalStructure 4.1'
_audit_update_record
;
2015-03-02 deposited with the CCDC.
2015-04-13 downloaded from the CCDC.
;
_cell_angle_alpha 92.0278
_cell_angle_beta 99.0665
_cell_angle_gamma 112.2068
_cell_formula_units_Z 2
_cell_length_a 6.2605
_cell_length_b 6.9304
_cell_length_c 14.4299
_cell_measurement_reflns_used 1574
_cell_measurement_temperature 93
_cell_measurement_theta_max 27.62
_cell_measurement_theta_min 2.87
_cell_volume 569.305
_computing_cell_refinement CrystalClear
_computing_data_collection 'CrystalClear (Rigaku Inc., 2008)'
_computing_data_reduction CrystalClear
_computing_molecular_graphics 'CrystalStructure 4.1'
_computing_publication_material 'CrystalStructure 4.1 (Rigaku, 2014)'
_computing_structure_refinement 'SHELXL97 (Sheldrick, 2008)'
_computing_structure_solution 'Il Milione (Burla, et al., 2007)'
_diffrn_ambient_temperature 93
_diffrn_detector_area_resol_mean 7.314
_diffrn_measured_fraction_theta_full 0.995
_diffrn_measured_fraction_theta_max 0.995
_diffrn_measurement_device_type 'Rigaku Mercury70'
_diffrn_measurement_method \w
_diffrn_radiation_type 'Mo K\a'
_diffrn_radiation_wavelength 0.71075
_diffrn_reflns_av_R_equivalents 0.0374
_diffrn_reflns_Laue_measured_fraction_full 0.000
_diffrn_reflns_Laue_measured_fraction_max 0.000
_diffrn_reflns_limit_h_max 7
_diffrn_reflns_limit_h_min -7
_diffrn_reflns_limit_k_max 8
_diffrn_reflns_limit_k_min -8
_diffrn_reflns_limit_l_max 17
_diffrn_reflns_limit_l_min -17
_diffrn_reflns_number 5433
_diffrn_reflns_point_group_measured_fraction_full 0.000
_diffrn_reflns_point_group_measured_fraction_max 0.000
_diffrn_reflns_theta_full 25.000
_diffrn_reflns_theta_max 25.000
_diffrn_reflns_theta_min 3.192
_diffrn_standards_number 0
_exptl_absorpt_coefficient_mu 0.339
_exptl_absorpt_correction_T_max 0.990
_exptl_absorpt_correction_T_min 0.903
_exptl_absorpt_correction_type multi-scan
_exptl_absorpt_process_details 'REQAB (Rigaku, 1998)'
_exptl_crystal_colour colorless
_exptl_crystal_density_diffrn 1.093
_exptl_crystal_density_method 'not measured'
_exptl_crystal_description platelet
_exptl_crystal_F_000 204.00
_exptl_crystal_recrystallization_method 'Re-crystallisation from solvent: hexane'
_exptl_crystal_size_max 0.200
_exptl_crystal_size_mid 0.100
_exptl_crystal_size_min 0.030
_refine_diff_density_max 1.51
_refine_diff_density_min -0.43
_refine_ls_extinction_method none
_refine_ls_goodness_of_fit_ref 1.096
_refine_ls_hydrogen_treatment constr
_refine_ls_number_parameters 105
_refine_ls_number_reflns 1994
_refine_ls_number_restraints 0
_refine_ls_R_factor_all 0.0906
_refine_ls_R_factor_gt 0.0737
_refine_ls_shift/su_max 0.002
_refine_ls_structure_factor_coef Fsqd
_refine_ls_weighting_details 'w = 1/[\s^2^(Fo^2^)+(0.1686P)^2^+0.2089P] where P=(Fo^2^+2Fc^2^)/3'
_refine_ls_weighting_scheme calc
_refine_ls_wR_factor_gt 0.2217
_refine_ls_wR_factor_ref 0.2447
_reflns_d_resolution_high 0.8410
_reflns_number_gt 1549
_reflns_number_total 1994
_reflns_threshold_expression F^2^>2.0\s(F^2^)
_cod_data_source_file c5qo00072f2.cif
_cod_data_source_block ns299KA
_cod_original_cell_volume 569.3065
_cod_database_code 1553126
_shelx_title ' KA141129a'
_shelx_f_calc_maximum 88.32
_shelx_f_squared_multiplier 1.000

loop_
_symmetry_equiv_pos_site_id
_space_group_symop_operation_xyz
1 +X,+Y,+Z
2 -X,-Y,-Z

loop_
_symmetry_equiv_pos_as_xyz
'x, y, z'
'-x, -y, -z'

loop_
_atom_site_label
_atom_site_type_symbol
_atom_site_fract_x
_atom_site_fract_y
_atom_site_fract_z
_atom_site_U_iso_or_equiv
_atom_site_adp_type
_atom_site_occupancy
_atom_site_site_symmetry_multiplicity
_atom_site_calc_flag
_atom_site_refinement_flags
S1 S 0.36890(17) 0.70696(15) 0.60277(7) 0.0219(4) Uani 1 2 d .
Si1 Si 0.1540(2) 0.74187(18) 0.84069(8) 0.0248(4) Uani 1 2 d .
N1 N 0.0860(6) 0.3179(5) 0.6199(2) 0.0196(8) Uani 1 2 d .
C1 C 0.1226(7) 0.5208(6) 0.6239(3) 0.0189(9) Uani 1 2 d .
C2 C -0.0687(7) 0.5818(6) 0.6452(3) 0.0198(9) Uani 1 2 d .
C3 C -0.0674(7) 0.6750(6) 0.7279(3) 0.0215(9) Uani 1 2 d .
C4 C 0.2695(8) 0.2459(7) 0.6029(3) 0.0276(10) Uani 1 2 d .
C5 C -0.1344(7) 0.1580(6) 0.6366(3) 0.0270(10) Uani 1 2 d .
C6 C 0.2885(9) 0.5435(8) 0.8568(3) 0.0334(11) Uani 1 2 d .
C7 C 0.3909(9) 1.0080(8) 0.8449(4) 0.0396(13) Uani 1 2 d .
C8 C -0.0135(9) 0.7397(9) 0.9367(3) 0.0398(13) Uani 1 2 d .
H2 H -0.20155 0.55246 0.59667 0.0238 Uiso 1 2 calc R
H3 H -0.19735 0.71308 0.7302 0.0258 Uiso 1 2 calc R
H4A H 0.41293 0.32126 0.64943 0.0331 Uiso 1 2 calc R
H4B H 0.30157 0.27302 0.53928 0.0331 Uiso 1 2 calc R
H4C H 0.21688 0.09521 0.60861 0.0331 Uiso 1 2 calc R
H5A H -0.23368 0.22637 0.65626 0.0324 Uiso 1 2 calc R
H5B H -0.09976 0.07566 0.68629 0.0324 Uiso 1 2 calc R
H5C H -0.21671 0.06526 0.57833 0.0324 Uiso 1 2 calc R
H6A H 0.38562 0.55139 0.8089 0.0400 Uiso 1 2 calc R
H6B H 0.16409 0.40302 0.85017 0.0400 Uiso 1 2 calc R
H6C H 0.38634 0.57204 0.91977 0.0400 Uiso 1 2 calc R
H7A H 0.46844 1.0134 0.79057 0.0475 Uiso 1 2 calc R
H7B H 0.50625 1.0363 0.90334 0.0475 Uiso 1 2 calc R
H7C H 0.32201 1.11378 0.84303 0.0475 Uiso 1 2 calc R
H8A H -0.0957 0.83447 0.92509 0.0477 Uiso 1 2 calc R
H8B H 0.09513 0.78621 0.99738 0.0477 Uiso 1 2 calc R
H8C H -0.1281 0.59723 0.93807 0.0477 Uiso 1 2 calc R

loop_
_atom_site_aniso_label
_atom_site_aniso_U_11
_atom_site_aniso_U_22
_atom_site_aniso_U_33
_atom_site_aniso_U_12
_atom_site_aniso_U_13
_atom_site_aniso_U_23
S1 0.0177(7) 0.0153(6) 0.0296(7) 0.0015(5) 0.0074(4) 0.0047(5)
Si1 0.0263(8) 0.0256(8) 0.0238(7) 0.0113(6) 0.0049(5) 0.0033(5)
N1 0.0149(17) 0.0133(16) 0.0292(19) 0.0024(14) 0.0074(14) 0.0029(14)
C1 0.016(2) 0.016(2) 0.020(2) 0.0021(17) 0.0021(15) 0.0073(16)
C2 0.0152(19) 0.0113(19) 0.029(2) 0.0006(16) 0.0041(16) 0.0073(17)
C3 0.021(2) 0.016(2) 0.029(2) 0.0082(18) 0.0082(17) 0.0080(17)
C4 0.029(2) 0.022(2) 0.037(3) 0.013(2) 0.014(2) 0.0067(19)
C5 0.026(2) 0.011(2) 0.040(3) 0.0010(18) 0.0109(19) 0.0083(18)
C6 0.036(3) 0.041(3) 0.028(2) 0.020(2) 0.005(2) 0.006(2)
C7 0.038(3) 0.034(3) 0.037(3) 0.008(2) -0.005(2) -0.002(2)
C8 0.043(3) 0.053(3) 0.031(3) 0.026(3) 0.011(2) 0.002(2)

loop_
_atom_type_symbol
_atom_type_description
_atom_type_scat_dispersion_real
_atom_type_scat_dispersion_imag
_atom_type_scat_source
C C 0.0033 0.0016
;
International Tables for Crystallography
(Vol. C, Tables 4.2.6.8 and 6.1.1.4)
;
H H 0.0000 0.0000
;
International Tables for Crystallography
(Vol. C, Table 6.1.1.4)
;
N N 0.0061 0.0033
;
International Tables for Crystallography
(Vol. C, Tables 4.2.6.8 and 6.1.1.4)
;
Si Si 0.0817 0.0704
;
International Tables for Crystallography
(Vol. C, Tables 4.2.6.8 and 6.1.1.4)
;
S S 0.1246 0.1234
;
International Tables for Crystallography
(Vol. C, Tables 4.2.6.8 and 6.1.1.4)
;

loop_
_geom_angle_atom_site_label_1
_geom_angle_atom_site_label_2
_geom_angle_atom_site_label_3
_geom_angle
_geom_angle_publ_flag
C3 Si1 C6 111.5(2) yes
C3 Si1 C7 111.4(2) yes
C3 Si1 C8 105.4(2) yes
C6 Si1 C7 109.4(2) yes
C6 Si1 C8 109.5(3) yes
C7 Si1 C8 109.5(2) yes
C1 N1 C4 121.1(3) yes
C1 N1 C5 122.0(4) yes
C4 N1 C5 116.9(3) yes
S1 C1 N1 123.4(4) yes
S1 C1 C2 118.9(3) yes
N1 C1 C2 117.7(3) yes
C1 C2 C3 124.6(4) yes
Si1 C3 C2 129.4(4) yes
C1 C2 H2 117.720 no
C3 C2 H2 117.710 no
Si1 C3 H3 115.273 no
C2 C3 H3 115.285 no
N1 C4 H4A 109.475 no
N1 C4 H4B 109.467 no
N1 C4 H4C 109.475 no
H4A C4 H4B 109.475 no
H4A C4 H4C 109.470 no
H4B C4 H4C 109.465 no
N1 C5 H5A 109.473 no
N1 C5 H5B 109.471 no
N1 C5 H5C 109.469 no
H5A C5 H5B 109.473 no
H5A C5 H5C 109.472 no
H5B C5 H5C 109.469 no
Si1 C6 H6A 109.472 no
Si1 C6 H6B 109.473 no
Si1 C6 H6C 109.473 no
H6A C6 H6B 109.465 no
H6A C6 H6C 109.469 no
H6B C6 H6C 109.475 no
Si1 C7 H7A 109.474 no
Si1 C7 H7B 109.468 no
Si1 C7 H7C 109.470 no
H7A C7 H7B 109.474 no
H7A C7 H7C 109.468 no
H7B C7 H7C 109.473 no
Si1 C8 H8A 109.469 no
Si1 C8 H8B 109.469 no
Si1 C8 H8C 109.472 no
H8A C8 H8B 109.477 no
H8A C8 H8C 109.472 no
H8B C8 H8C 109.468 no

loop_
_geom_bond_atom_site_label_1
_geom_bond_atom_site_label_2
_geom_bond_distance
_geom_bond_publ_flag
S1 C1 1.675(4) yes
Si1 C3 1.880(4) yes
Si1 C6 1.868(6) yes
Si1 C7 1.871(5) yes
Si1 C8 1.861(6) yes
N1 C1 1.334(6) yes
N1 C4 1.464(7) yes
N1 C5 1.468(5) yes
C1 C2 1.483(7) yes
C2 C3 1.334(6) yes
C2 H2 0.950 no
C3 H3 0.950 no
C4 H4A 0.980 no
C4 H4B 0.980 no
C4 H4C 0.980 no
C5 H5A 0.980 no
C5 H5B 0.980 no
C5 H5C 0.980 no
C6 H6A 0.980 no
C6 H6B 0.980 no
C6 H6C 0.980 no
C7 H7A 0.980 no
C7 H7B 0.980 no
C7 H7C 0.980 no
C8 H8A 0.980 no
C8 H8B 0.980 no
C8 H8C 0.980 no

loop_
_geom_contact_atom_site_label_1
_geom_contact_atom_site_label_2
_geom_contact_distance
_geom_contact_publ_flag
_geom_contact_site_symmetry_2
S1 C3 3.450(5) no .
S1 C4 3.016(5) no .
Si1 C1 3.378(4) no .
N1 C3 3.387(6) no .
N1 C6 3.534(6) no .
C1 C6 3.338(6) no .
C2 C5 2.803(6) no .
C2 C6 3.570(6) no .
S1 C5 3.427(4) no 1_665
C5 S1 3.427(4) no 1_445
S1 H2 3.3034 no .
S1 H4A 2.8810 no .
S1 H4B 2.9642 no .
S1 H6A 3.1992 no .
S1 H7A 3.2098 no .
N1 H2 2.8382 no .
N1 H6A 3.0584 no .
N1 H6B 3.2795 no .
C1 H3 3.3140 no .
C1 H4A 2.6605 no .
C1 H4B 2.7262 no .
C1 H4C 3.2264 no .
C1 H5A 2.5127 no .
C1 H5B 3.1006 no .
C1 H5C 3.0424 no .
C1 H6A 2.8630 no .
C1 H6B 3.3883 no .
C2 H5A 2.3056 no .
C2 H5B 3.5158 no .
C2 H5C 3.4018 no .
C2 H6A 3.4761 no .
C2 H6B 3.5594 no .
C3 H5A 2.9676 no .
C3 H6A 3.3174 no .
C3 H6B 3.2028 no .
C3 H7A 3.2433 no .
C3 H7C 3.2729 no .
C3 H8A 3.0708 no .
C3 H8C 3.1546 no .
C4 H5A 3.3142 no .
C4 H5B 2.6645 no .
C4 H5C 2.7761 no .
C4 H6A 3.3995 no .
C5 H2 2.9810 no .
C5 H4A 3.1479 no .
C5 H4B 3.1142 no .
C5 H4C 2.4857 no .
C5 H6B 3.3600 no .
C6 H7A 3.2517 no .
C6 H7B 3.1628 no .
C6 H8B 3.2375 no .
C6 H8C 3.1596 no .
C7 H3 3.5538 no .
C7 H6A 3.1758 no .
C7 H6C 3.2363 no .
C7 H8A 3.2411 no .
C7 H8B 3.1629 no .
C8 H3 2.9925 no .
C8 H6B 3.2296 no .
C8 H6C 3.1696 no .
C8 H7B 3.2484 no .
C8 H7C 3.1600 no .
H2 H3 2.1823 no .
H2 H5A 2.3949 no .
H2 H5C 3.3416 no .
H3 H5A 3.4142 no .
H3 H7C 3.4815 no .
H3 H8A 2.8081 no .
H3 H8C 3.1390 no .
H4A H5B 3.1551 no .
H4A H6A 2.8175 no .
H4B H5B 3.4599 no .
H4B H5C 3.1656 no .
H4C H5A 3.4294 no .
H4C H5B 2.3901 no .
H4C H5C 2.6070 no .
H5A H6B 3.2843 no .
H5B H6B 3.0041 no .
H6A H7A 3.0723 no .
H6A H7B 3.3398 no .
H6B H8B 3.5366 no .
H6B H8C 3.0394 no .
H6C H7A 3.5515 no .
H6C H7B 3.0424 no .
H6C H8B 3.0582 no .
H6C H8C 3.3410 no .
H7B H8A 3.5603 no .
H7B H8B 3.0603 no .
H7C H8A 3.0495 no .
H7C H8B 3.3241 no .
S1 H2 3.2605 no 1_655
S1 H2 3.1420 no 2_566
S1 H3 3.0151 no 1_655
S1 H4B 3.1005 no 2_666
S1 H4C 3.1777 no 1_565
S1 H5A 3.4889 no 1_665
S1 H5B 3.3377 no 1_665
S1 H5C 2.9157 no 1_665
S1 H5C 3.2974 no 2_566
N1 H2 3.3942 no 2_566
C1 H2 3.3467 no 2_566
C2 H4A 3.0715 no 1_455
C2 H4B 3.2097 no 2_566
C2 H4C 3.4291 no 1_565
C2 H5B 3.5353 no 1_565
C3 H4A 3.2389 no 1_455
C3 H4C 3.4667 no 1_565
C3 H5B 2.9357 no 1_565
C3 H6A 3.5969 no 1_455
C4 H2 3.2058 no 1_655
C4 H2 3.2827 no 2_566
C4 H5A 3.1394 no 1_655
C4 H5C 3.2232 no 2_556
C4 H7A 3.4990 no 1_545
C5 H3 3.3214 no 1_545
C5 H4A 3.4527 no 1_455
C5 H4B 3.5668 no 2_556
C5 H7A 3.4842 no 1_445
C6 H7C 3.0654 no 1_545
C6 H8A 3.5617 no 1_655
C6 H8C 3.5278 no 1_655
C6 H8C 3.3350 no 2_567
C7 H4C 3.5568 no 1_565
C7 H6B 3.5316 no 1_565
C7 H8B 3.4001 no 2_677
C8 H6B 3.4282 no 2_567
C8 H6C 3.4522 no 1_455
C8 H6C 3.5265 no 2_567
C8 H7B 3.3961 no 2_677
C8 H8A 3.2840 no 2_577
C8 H8C 3.2960 no 2_567
H2 S1 3.2605 no 1_455
H2 S1 3.1420 no 2_566
H2 N1 3.3942 no 2_566
H2 C1 3.3467 no 2_566
H2 C4 3.2058 no 1_455
H2 C4 3.2827 no 2_566
H2 H4A 2.5912 no 1_455
H2 H4B 2.9383 no 1_455
H2 H4B 2.4610 no 2_566
H2 H5B 3.5900 no 1_565
H3 S1 3.0151 no 1_455
H3 C5 3.3214 no 1_565
H3 H4A 2.9252 no 1_455
H3 H5B 2.4826 no 1_565
H3 H5C 3.3605 no 1_565
H3 H6A 2.8591 no 1_455
H4A C2 3.0715 no 1_655
H4A C3 3.2389 no 1_655
H4A C5 3.4527 no 1_655
H4A H2 2.5912 no 1_655
H4A H3 2.9252 no 1_655
H4A H5A 2.5244 no 1_655
H4A H7A 3.0767 no 1_545
H4A H7C 3.2191 no 1_545
H4B S1 3.1005 no 2_666
H4B C2 3.2097 no 2_566
H4B C5 3.5668 no 2_556
H4B H2 2.9383 no 1_655
H4B H2 2.4610 no 2_566
H4B H4B 3.5479 no 2_666
H4B H4C 3.5738 no 2_556
H4B H5A 3.2590 no 1_655
H4B H5C 2.6742 no 2_556
H4C S1 3.1777 no 1_545
H4C C2 3.4291 no 1_545
H4C C3 3.4667 no 1_545
H4C C7 3.5568 no 1_545
H4C H4B 3.5738 no 2_556
H4C H5A 3.1588 no 1_655
H4C H5C 2.8809 no 2_556
H4C H7A 3.0287 no 1_545
H4C H7C 3.3310 no 1_545
H5A S1 3.4889 no 1_445
H5A C4 3.1394 no 1_455
H5A H4A 2.5244 no 1_455
H5A H4B 3.2590 no 1_455
H5A H4C 3.1588 no 1_455
H5A H7A 2.9451 no 1_445
H5B S1 3.3377 no 1_445
H5B C2 3.5353 no 1_545
H5B C3 2.9357 no 1_545
H5B H2 3.5900 no 1_545
H5B H3 2.4826 no 1_545
H5B H7A 3.1944 no 1_445
H5B H7C 3.1154 no 1_545
H5C S1 2.9157 no 1_445
H5C S1 3.2974 no 2_566
H5C C4 3.2232 no 2_556
H5C H3 3.3605 no 1_545
H5C H4B 2.6742 no 2_556
H5C H4C 2.8809 no 2_556
H6A C3 3.5969 no 1_655
H6A H3 2.8591 no 1_655
H6A H7C 2.9755 no 1_545
H6A H8A 3.2311 no 1_655
H6A H8C 3.2065 no 1_655
H6B C7 3.5316 no 1_545
H6B C8 3.4282 no 2_567
H6B H7C 2.5538 no 1_545
H6B H8B 2.9855 no 2_567
H6B H8C 3.0992 no 2_567
H6C C8 3.4522 no 1_655
H6C C8 3.5265 no 2_567
H6C H6C 2.9297 no 2_667
H6C H7B 3.4532 no 2_677
H6C H7C 3.1810 no 1_545
H6C H8A 3.0467 no 1_655
H6C H8B 3.5168 no 2_567
H6C H8C 2.9468 no 1_655
H6C H8C 2.8249 no 2_567
H7A C4 3.4990 no 1_565
H7A C5 3.4842 no 1_665
H7A H4A 3.0767 no 1_565
H7A H4C 3.0287 no 1_565
H7A H5A 2.9451 no 1_665
H7A H5B 3.1944 no 1_665
H7A H8B 3.5990 no 2_677
H7B C8 3.3961 no 2_677
H7B H6C 3.4532 no 2_677
H7B H7B 2.8600 no 2_677
H7B H8A 3.2687 no 1_655
H7B H8B 2.4943 no 2_677
H7C C6 3.0654 no 1_565
H7C H4A 3.2191 no 1_565
H7C H4C 3.3310 no 1_565
H7C H5B 3.1154 no 1_565
H7C H6A 2.9755 no 1_565
H7C H6B 2.5538 no 1_565
H7C H6C 3.1810 no 1_565
H8A C6 3.5617 no 1_455
H8A C8 3.2840 no 2_577
H8A H6A 3.2311 no 1_455
H8A H6C 3.0467 no 1_455
H8A H7B 3.2687 no 1_455
H8A H8A 2.8510 no 2_577
H8A H8B 2.8189 no 2_577
H8B C7 3.4001 no 2_677
H8B H6B 2.9855 no 2_567
H8B H6C 3.5168 no 2_567
H8B H7A 3.5990 no 2_677
H8B H7B 2.4943 no 2_677
H8B H8A 2.8189 no 2_577
H8B H8B 3.5897 no 2_577
H8B H8C 2.9157 no 2_567
H8C C6 3.5278 no 1_455
H8C C6 3.3350 no 2_567
H8C C8 3.2960 no 2_567
H8C H6A 3.2065 no 1_455
H8C H6B 3.0992 no 2_567
H8C H6C 2.9468 no 1_455
H8C H6C 2.8249 no 2_567
H8C H8B 2.9157 no 2_567
H8C H8C 2.9128 no 2_567

loop_
_geom_torsion_atom_site_label_1
_geom_torsion_atom_site_label_2
_geom_torsion_atom_site_label_3
_geom_torsion_atom_site_label_4
_geom_torsion
_geom_torsion_publ_flag
C6 Si1 C3 C2 -33.5(4) no
C7 Si1 C3 C2 89.1(4) no
C8 Si1 C3 C2 -152.2(3) no
C4 N1 C1 S1 4.3(5) no
C4 N1 C1 C2 -177.6(3) no
C5 N1 C1 S1 -178.5(3) no
C5 N1 C1 C2 -0.4(5) no
S1 C1 C2 C3 -76.4(5) no
N1 C1 C2 C3 105.4(4) no
C1 C2 C3 Si1 -3.9(6) no
